data_1500029
loop_
_publ_author_name
'Carmen R. Maldonado'
'Miguel Quir\'os'
'Juan M. Salas'

_publ_contact_author_address
;
     Departamento de Qu\'imica Inorg\'anica
     Facultad de Ciencias
     Universidad de Granada
     18071 Granada
     SPAIN
;
_publ_contact_author_email mquiros@ugr.es
_publ_contact_author_fax 34-58-248526
_publ_contact_author_name 'Miguel Quir\'os'
_publ_contact_author_phone 34-58-240441
_journal_name_full Polyhedron
_journal_page_first 372
_journal_page_last 378
_journal_paper_doi 10.1016/j.poly.2009.06.002
_journal_volume 29
_journal_year 2010
_chemical_formula_moiety 'C16 H28 Cu N14 O4, 2 (H2 O)'
_chemical_formula_sum 'C16 H32 Cu N14 O6'
_chemical_formula_weight 580.10
_chemical_name_systematic
; 
 ? 
;
_space_group_IT_number 2
_symmetry_cell_setting triclinic
_symmetry_space_group_name_Hall '-P 1'
_symmetry_space_group_name_H-M 'P -1'
_atom_sites_solution_hydrogens mixed
_atom_sites_solution_primary heavy
_atom_sites_solution_secondary difmap
_audit_creation_method SHELXL-97
_cell_angle_alpha 108.819(1)
_cell_angle_beta 96.302(1)
_cell_angle_gamma 97.634(1)
_cell_formula_units_Z 1
_cell_length_a 7.5499(6)
_cell_length_b 8.1885(6)
_cell_length_c 10.9247(9)
_cell_measurement_reflns_used 2826
_cell_measurement_temperature 100(2)
_cell_measurement_theta_max 28.2
_cell_measurement_theta_min 2.7
_cell_volume 625.18(9)
_computing_cell_refinement 'Bruker SMART'
_computing_data_collection 'Bruker SMART (Bruker, 1999)'
_computing_data_reduction 'Bruker SAINT (Bruker, 1999)'
_computing_molecular_graphics 'Xtal_GX (Hall & du Boulay, 1997)'
_computing_publication_material SHELXL-97
_computing_structure_refinement 'SHELXL-97 (Sheldrick, 1997a)'
_computing_structure_solution 'SHELXS-97 (Sheldrick, 1997b)'
_diffrn_ambient_temperature 100(2)
_diffrn_detector_area_resol_mean 8.26
_diffrn_measured_fraction_theta_full 0.980
_diffrn_measured_fraction_theta_max 0.872
_diffrn_measurement_device_type 'Bruker SMART APEX CCD system'
_diffrn_measurement_method '\f and \w scans'
_diffrn_radiation_monochromator graphite
_diffrn_radiation_source 'fine-focus sealed tube'
_diffrn_radiation_type MoK\a
_diffrn_radiation_wavelength 0.71073
_diffrn_reflns_av_R_equivalents 0.0126
_diffrn_reflns_av_sigmaI/netI 0.0243
_diffrn_reflns_limit_h_max 9
_diffrn_reflns_limit_h_min -9
_diffrn_reflns_limit_k_max 7
_diffrn_reflns_limit_k_min -10
_diffrn_reflns_limit_l_max 13
_diffrn_reflns_limit_l_min -13
_diffrn_reflns_number 3961
_diffrn_reflns_theta_full 25.00
_diffrn_reflns_theta_max 28.20
_diffrn_reflns_theta_min 2.00
_diffrn_standards_decay_% 1.1
_diffrn_standards_number 204
_exptl_absorpt_coefficient_mu 0.936
_exptl_absorpt_correction_T_max 0.850
_exptl_absorpt_correction_T_min 0.688
_exptl_absorpt_correction_type multi-scan
_exptl_absorpt_process_details 'Bruker SADABS (Bruker, 1999)'
_exptl_crystal_colour purple
_exptl_crystal_density_diffrn 1.541
_exptl_crystal_density_method 'not measured'
_exptl_crystal_description prismatic
_exptl_crystal_F_000 303
_exptl_crystal_size_max 0.45
_exptl_crystal_size_mid 0.36
_exptl_crystal_size_min 0.18
_refine_diff_density_max 0.389
_refine_diff_density_min -0.319
_refine_diff_density_rms 0.061
_refine_ls_extinction_method none
_refine_ls_goodness_of_fit_ref 1.057
_refine_ls_hydrogen_treatment mixed
_refine_ls_matrix_type full
_refine_ls_number_parameters 177
_refine_ls_number_reflns 2679
_refine_ls_number_restraints 2
_refine_ls_restrained_S_all 1.056
_refine_ls_R_factor_all 0.0311
_refine_ls_R_factor_gt 0.0303
_refine_ls_shift/su_max 0.000
_refine_ls_shift/su_mean 0.000
_refine_ls_structure_factor_coef Fsqd
_refine_ls_weighting_details 'calc w=1/[\s^2^(Fo^2^)+(0.0400P)^2^+0.4000P] where P=(Fo^2^+2Fc^2^)/3'
_refine_ls_weighting_scheme calc
_refine_ls_wR_factor_gt 0.0782
_refine_ls_wR_factor_ref 0.0787
_reflns_number_gt 2579
_reflns_number_total 2679
_reflns_threshold_expression I>2\s(I)
_cod_data_source_file cuendmax.cif
_cod_data_source_block cuendmax
_cod_database_code 1500029

loop_
_symmetry_equiv_pos_as_xyz
'x, y, z'
'-x, -y, -z'

loop_
_atom_site_label
_atom_site_type_symbol
_atom_site_fract_x
_atom_site_fract_y
_atom_site_fract_z
_atom_site_U_iso_or_equiv
_atom_site_adp_type
_atom_site_occupancy
_atom_site_symmetry_multiplicity
_atom_site_calc_flag
_atom_site_refinement_flags
_atom_site_disorder_assembly
_atom_site_disorder_group
Cu Cu 0.5000 0.5000 0.5000 0.01472(10) Uani 1 2 d S . .
N1 N 0.32670(19) 0.40219(18) 0.66906(14) 0.0168(3) Uani 1 1 d . . .
N2 N 0.2469(2) 0.23594(19) 0.63026(14) 0.0181(3) Uani 1 1 d . . .
N3 N 0.1819(2) 0.19187(19) 0.72961(14) 0.0182(3) Uani 1 1 d . . .
C3A C 0.2251(2) 0.3385(2) 0.83347(16) 0.0156(3) Uani 1 1 d . . .
N4 N 0.1918(2) 0.36377(19) 0.95955(14) 0.0180(3) Uani 1 1 d . . .
C4 C 0.1105(3) 0.2182(3) 0.99739(19) 0.0255(4) Uani 1 1 d . . .
H41 H 0.2031 0.1873 1.0520 0.031 Uiso 1 1 d R . .
H42 H 0.0610 0.1165 0.9184 0.031 Uiso 1 1 d R . .
H43 H 0.0129 0.2531 1.0469 0.031 Uiso 1 1 d R . .
C5 C 0.2407(2) 0.5283(2) 1.05237(17) 0.0178(3) Uani 1 1 d . . .
O5 O 0.20808(18) 0.55970(18) 1.16422(12) 0.0248(3) Uani 1 1 d . . .
N6 N 0.3298(2) 0.66135(19) 1.01504(14) 0.0170(3) Uani 1 1 d . . .
C6 C 0.3813(3) 0.8350(2) 1.11900(17) 0.0236(4) Uani 1 1 d . . .
H61 H 0.2764 0.8659 1.1610 0.028 Uiso 1 1 d R . .
H62 H 0.4230 0.9229 1.0804 0.028 Uiso 1 1 d R . .
H63 H 0.4791 0.8316 1.1845 0.028 Uiso 1 1 d R . .
C7 C 0.3744(2) 0.6451(2) 0.89029(16) 0.0170(3) Uani 1 1 d . . .
O7 O 0.45450(19) 0.77106(16) 0.86896(13) 0.0245(3) Uani 1 1 d . . .
C7A C 0.3146(2) 0.4709(2) 0.79883(16) 0.0153(3) Uani 1 1 d . . .
N1E N 0.48360(19) 0.75323(18) 0.59323(14) 0.0166(3) Uani 1 1 d . . .
H11E H 0.4599 0.7682 0.6766 0.020 Uiso 1 1 d R . .
H12E H 0.5911 0.8251 0.5992 0.020 Uiso 1 1 d R . .
C1E C 0.3348(2) 0.7974(2) 0.51656(19) 0.0210(4) Uani 1 1 d . . .
H13E H 0.3766 0.8210 0.4401 0.025 Uiso 1 1 d R . .
H14E H 0.2945 0.9034 0.5715 0.025 Uiso 1 1 d R . .
C2E C 0.1808(2) 0.6419(2) 0.47137(19) 0.0214(4) Uani 1 1 d . . .
H23E H 0.1299 0.6266 0.5475 0.026 Uiso 1 1 d R . .
H24E H 0.0832 0.6607 0.4117 0.026 Uiso 1 1 d R . .
N2E N 0.25428(19) 0.48495(18) 0.40204(14) 0.0162(3) Uani 1 1 d . . .
H21E H 0.2629 0.4803 0.3177 0.019 Uiso 1 1 d R . .
H22E H 0.1787 0.3851 0.3984 0.019 Uiso 1 1 d R . .
O1W O 0.11003(19) 0.10330(17) 0.35873(13) 0.0242(3) Uani 1 1 d D . .
H11W H 0.137(3) 0.122(3) 0.4388(11) 0.029 Uiso 1 1 d D . .
H12W H 0.020(2) 0.022(2) 0.333(2) 0.029 Uiso 1 1 d D . .

loop_
_atom_site_aniso_label
_atom_site_aniso_U_11
_atom_site_aniso_U_22
_atom_site_aniso_U_33
_atom_site_aniso_U_23
_atom_site_aniso_U_13
_atom_site_aniso_U_12
Cu 0.01360(15) 0.01031(15) 0.01794(16) 0.00238(11) 0.00035(10) 0.00229(10)
N1 0.0174(7) 0.0144(7) 0.0160(7) 0.0023(5) 0.0019(5) 0.0022(5)
N2 0.0182(7) 0.0151(7) 0.0191(7) 0.0044(6) 0.0019(5) 0.0013(5)
N3 0.0189(7) 0.0137(7) 0.0196(7) 0.0043(6) 0.0010(5) 0.0003(5)
C3A 0.0127(7) 0.0153(8) 0.0183(8) 0.0058(6) 0.0004(6) 0.0022(6)
N4 0.0187(7) 0.0169(7) 0.0184(7) 0.0076(6) 0.0028(5) -0.0002(6)
C4 0.0252(10) 0.0259(10) 0.0285(10) 0.0155(8) 0.0052(8) -0.0014(8)
C5 0.0160(8) 0.0210(9) 0.0179(8) 0.0082(7) 0.0022(6) 0.0055(6)
O5 0.0289(7) 0.0305(7) 0.0178(6) 0.0099(5) 0.0067(5) 0.0086(6)
N6 0.0201(7) 0.0151(7) 0.0138(7) 0.0024(5) 0.0020(5) 0.0031(6)
C6 0.0287(10) 0.0178(9) 0.0187(8) -0.0002(7) 0.0021(7) 0.0032(7)
C7 0.0174(8) 0.0163(8) 0.0169(8) 0.0051(6) 0.0026(6) 0.0028(6)
O7 0.0339(7) 0.0151(6) 0.0212(6) 0.0042(5) 0.0058(5) -0.0029(5)
C7A 0.0150(8) 0.0145(8) 0.0154(8) 0.0041(6) 0.0023(6) 0.0014(6)
N1E 0.0168(7) 0.0129(7) 0.0194(7) 0.0041(5) 0.0059(5) 0.0012(5)
C1E 0.0218(9) 0.0153(8) 0.0290(9) 0.0094(7) 0.0079(7) 0.0068(7)
C2E 0.0159(8) 0.0210(9) 0.0286(9) 0.0082(7) 0.0060(7) 0.0068(7)
N2E 0.0157(7) 0.0159(7) 0.0172(7) 0.0065(6) 0.0027(5) 0.0017(5)
O1W 0.0254(7) 0.0213(7) 0.0201(6) 0.0040(5) 0.0039(5) -0.0083(5)

loop_
_atom_type_symbol
_atom_type_description
_atom_type_scat_dispersion_real
_atom_type_scat_dispersion_imag
_atom_type_scat_source
C C 0.0033 0.0016 'International Tables Vol C Tables 4.2.6.8 and 6.1.1.4'
H H 0.0000 0.0000 'International Tables Vol C Tables 4.2.6.8 and 6.1.1.4'
N N 0.0061 0.0033 'International Tables Vol C Tables 4.2.6.8 and 6.1.1.4'
O O 0.0106 0.0060 'International Tables Vol C Tables 4.2.6.8 and 6.1.1.4'
Cu Cu 0.3201 1.2651 'International Tables Vol C Tables 4.2.6.8 and 6.1.1.4'

loop_
_geom_angle_atom_site_label_1
_geom_angle_atom_site_label_2
_geom_angle_atom_site_label_3
_geom_angle
_geom_angle_site_symmetry_1
_geom_angle_site_symmetry_3
_geom_angle_publ_flag
N2E Cu N2E 180.0 . 2_666 ?
N2E Cu N1E 85.15(6) . . ?
N2E Cu N1E 94.85(6) 2_666 . ?
N2E Cu N1E 94.85(6) . 2_666 ?
N2E Cu N1E 85.15(6) 2_666 2_666 ?
N1E Cu N1E 180.000(2) . 2_666 ?
N2E Cu N1 93.79(5) . 2_666 ?
N2E Cu N1 86.21(5) 2_666 2_666 ?
N1E Cu N1 89.23(5) . 2_666 ?
N1E Cu N1 90.77(5) 2_666 2_666 ?
N2E Cu N1 86.21(5) . . ?
N2E Cu N1 93.79(5) 2_666 . ?
N1E Cu N1 90.77(5) . . ?
N1E Cu N1 89.23(5) 2_666 . ?
N1 Cu N1 180.0 2_666 . ?
N2 N1 C7A 105.90(14) . . ?
N2 N1 Cu 116.50(10) . . ?
C7A N1 Cu 136.84(11) . . ?
N1 N2 N3 112.26(13) . . ?
C3A N3 N2 104.82(14) . . ?
N3 C3A C7A 109.66(15) . . ?
N3 C3A N4 128.02(16) . . ?
C7A C3A N4 122.31(15) . . ?
C5 N4 C3A 119.14(15) . . ?
C5 N4 C4 119.25(15) . . ?
C3A N4 C4 121.59(15) . . ?
N4 C4 H41 109.5 . . ?
N4 C4 H42 109.3 . . ?
H41 C4 H42 109.5 . . ?
N4 C4 H43 109.6 . . ?
H41 C4 H43 109.5 . . ?
H42 C4 H43 109.5 . . ?
O5 C5 N4 121.94(17) . . ?
O5 C5 N6 120.41(16) . . ?
N4 C5 N6 117.65(15) . . ?
C5 N6 C7 126.68(14) . . ?
C5 N6 C6 115.40(14) . . ?
C7 N6 C6 117.92(14) . . ?
N6 C6 H61 109.6 . . ?
N6 C6 H62 109.3 . . ?
H61 C6 H62 109.5 . . ?
N6 C6 H63 109.5 . . ?
H61 C6 H63 109.5 . . ?
H62 C6 H63 109.5 . . ?
O7 C7 N6 121.04(15) . . ?
O7 C7 C7A 126.95(16) . . ?
N6 C7 C7A 112.01(15) . . ?
N1 C7A C3A 107.36(15) . . ?
N1 C7A C7 130.50(16) . . ?
C3A C7A C7 122.13(15) . . ?
C1E N1E Cu 107.65(10) . . ?
C1E N1E H11E 110.1 . . ?
Cu N1E H11E 110.1 . . ?
C1E N1E H12E 110.2 . . ?
Cu N1E H12E 110.3 . . ?
H11E N1E H12E 108.5 . . ?
N1E C1E C2E 107.42(14) . . ?
N1E C1E H13E 110.1 . . ?
C2E C1E H13E 110.2 . . ?
N1E C1E H14E 110.3 . . ?
C2E C1E H14E 110.3 . . ?
H13E C1E H14E 108.5 . . ?
N2E C2E C1E 107.61(14) . . ?
N2E C2E H23E 110.2 . . ?
C1E C2E H23E 110.2 . . ?
N2E C2E H24E 110.1 . . ?
C1E C2E H24E 110.1 . . ?
H23E C2E H24E 108.5 . . ?
C2E N2E Cu 108.30(11) . . ?
C2E N2E H21E 110.1 . . ?
Cu N2E H21E 110.0 . . ?
C2E N2E H22E 110.0 . . ?
Cu N2E H22E 110.0 . . ?
H21E N2E H22E 108.4 . . ?
H11W O1W H12W 105(2) . . ?

loop_
_geom_bond_atom_site_label_1
_geom_bond_atom_site_label_2
_geom_bond_distance
_geom_bond_site_symmetry_2
_geom_bond_publ_flag
Cu N2E 2.0051(14) . ?
Cu N2E 2.0052(14) 2_666 ?
Cu N1E 2.0213(14) . ?
Cu N1E 2.0214(14) 2_666 ?
Cu N1 2.6402(14) 2_666 ?
Cu N1 2.6402(14) . ?
N1 N2 1.323(2) . ?
N1 C7A 1.365(2) . ?
N2 N3 1.368(2) . ?
N3 C3A 1.331(2) . ?
C3A C7A 1.379(2) . ?
C3A N4 1.382(2) . ?
N4 C5 1.372(2) . ?
N4 C4 1.466(2) . ?
C4 H41 0.9801 . ?
C4 H42 0.9801 . ?
C4 H43 0.9801 . ?
C5 O5 1.225(2) . ?
C5 N6 1.400(2) . ?
N6 C7 1.408(2) . ?
N6 C6 1.475(2) . ?
C6 H61 0.9800 . ?
C6 H62 0.9800 . ?
C6 H63 0.9800 . ?
C7 O7 1.227(2) . ?
C7 C7A 1.431(2) . ?
N1E C1E 1.480(2) . ?
N1E H11E 0.9200 . ?
N1E H12E 0.9200 . ?
C1E C2E 1.514(3) . ?
C1E H13E 0.9900 . ?
C1E H14E 0.9900 . ?
C2E N2E 1.479(2) . ?
C2E H23E 0.9900 . ?
C2E H24E 0.9900 . ?
N2E H21E 0.9200 . ?
N2E H22E 0.9200 . ?
O1W H11W 0.834(10) . ?
O1W H12W 0.836(10) . ?

loop_
_geom_hbond_atom_site_label_D
_geom_hbond_atom_site_label_H
_geom_hbond_atom_site_label_A
_geom_hbond_distance_DH
_geom_hbond_distance_HA
_geom_hbond_distance_DA
_geom_hbond_angle_DHA
_geom_hbond_site_symmetry_A
N1E H11E O7 0.92 2.10 3.0023(19) 167.0 .
N1E H12E O1W 0.92 2.21 3.0593(19) 152.8 2_666
N2E H21E O5 0.92 2.01 2.8514(19) 151.9 1_554
N2E H22E O1W 0.92 2.18 3.0340(19) 153.3 .
O1W H11W N2 0.834(10) 2.022(12) 2.828(2) 162(2) .
O1W H12W N3 0.836(10) 2.038(10) 2.871(2) 174(2) 2_556
